data_7126589
loop_
_publ_author_name
'Schrage, Briana R.'
'Nemykin, Victor N.'
'Ziegler, Christopher J.'

_publ_section_title
;
 Biliazine: a ring open phthalocyanine analog with a meso hydrogen bond.
;
_journal_issue 49
_journal_name_full 'Chemical communications (Cambridge, England)'
_journal_page_first 6628
_journal_page_last 6631
_journal_paper_doi 10.1039/d0cc03060k
_journal_volume 56
_journal_year 2020
_chemical_formula_sum 'C24 H21 N9 O2 Zn'
_chemical_formula_weight 532.87
_space_group_crystal_system monoclinic
_space_group_IT_number 14
_space_group_name_Hall '-P 2ybc'
_space_group_name_H-M_alt 'P 1 21/c 1'
_atom_sites_solution_hydrogens mixed
_audit_creation_method SHELXL-2016/6
_audit_update_record
;
2020-03-06 deposited with the CCDC.	2020-05-21 downloaded from the CCDC.
;
_cell_angle_alpha 90
_cell_angle_beta 102.434(4)
_cell_angle_gamma 90
_cell_formula_units_Z 4
_cell_length_a 6.8862(4)
_cell_length_b 23.1744(14)
_cell_length_c 14.2313(8)
_cell_measurement_reflns_used 7133
_cell_measurement_temperature 100(2)
_cell_measurement_theta_max 28.19
_cell_measurement_theta_min 3.02
_cell_volume 2217.8(2)
_computing_cell_refinement 'Bruker SAINT'
_computing_data_collection 'Bruker APEX2'
_computing_data_reduction 'Bruker SAINT'
_computing_molecular_graphics 'Bruker SHELXTL'
_computing_publication_material 'Bruker SHELXTL'
_computing_structure_refinement 'SHELXL-2016/6 (Sheldrick, 2016)'
_computing_structure_solution 'SHELXT 2014/5 (Sheldrick, 2014)'
_diffrn_ambient_temperature 100(2)
_diffrn_measured_fraction_theta_full 1.000
_diffrn_measured_fraction_theta_max 0.997
_diffrn_measurement_device_type 'Bruker APEX-II CCD'
_diffrn_measurement_method '\f and \w scans'
_diffrn_radiation_type MoK\a
_diffrn_radiation_wavelength 0.71073
_diffrn_reflns_av_R_equivalents 0.0617
_diffrn_reflns_av_unetI/netI 0.0772
_diffrn_reflns_Laue_measured_fraction_full 1.000
_diffrn_reflns_Laue_measured_fraction_max 0.997
_diffrn_reflns_limit_h_max 7
_diffrn_reflns_limit_h_min -9
_diffrn_reflns_limit_k_max 30
_diffrn_reflns_limit_k_min -30
_diffrn_reflns_limit_l_max 18
_diffrn_reflns_limit_l_min -19
_diffrn_reflns_number 21335
_diffrn_reflns_point_group_measured_fraction_full 1.000
_diffrn_reflns_point_group_measured_fraction_max 0.997
_diffrn_reflns_theta_full 25.242
_diffrn_reflns_theta_max 28.344
_diffrn_reflns_theta_min 1.709
_exptl_absorpt_coefficient_mu 1.153
_exptl_absorpt_correction_T_max 0.7457
_exptl_absorpt_correction_T_min 0.6892
_exptl_absorpt_correction_type multi-scan
_exptl_absorpt_process_details SADABS
_exptl_crystal_colour purple
_exptl_crystal_density_diffrn 1.596
_exptl_crystal_density_meas ?
_exptl_crystal_density_method 'not measured'
_exptl_crystal_description needle
_exptl_crystal_F_000 1096
_exptl_crystal_size_max 0.288
_exptl_crystal_size_mid 0.086
_exptl_crystal_size_min 0.060
_refine_diff_density_max 1.555
_refine_diff_density_min -0.678
_refine_diff_density_rms 0.100
_refine_ls_extinction_method none
_refine_ls_goodness_of_fit_ref 1.048
_refine_ls_hydrogen_treatment mixed
_refine_ls_matrix_type full
_refine_ls_number_parameters 335
_refine_ls_number_reflns 5523
_refine_ls_number_restraints 0
_refine_ls_restrained_S_all 1.048
_refine_ls_R_factor_all 0.0910
_refine_ls_R_factor_gt 0.0511
_refine_ls_shift/su_max 0.001
_refine_ls_shift/su_mean 0.000
_refine_ls_structure_factor_coef Fsqd
_refine_ls_weighting_details 'w=1/[\s^2^(Fo^2^)+(0.0495P)^2^+1.3705P] where P=(Fo^2^+2Fc^2^)/3'
_refine_ls_weighting_scheme calc
_refine_ls_wR_factor_gt 0.1083
_refine_ls_wR_factor_ref 0.1229
_reflns_Friedel_coverage 0.000
_reflns_number_gt 3745
_reflns_number_total 5523
_reflns_threshold_expression 'I > 2\s(I)'
_cod_data_source_file d0cc03060k2.cif
_cod_data_source_block Zn(BlzH)(MeOH)2
_cod_depositor_comments
;
The following automatic conversions were performed:

data item '_exptl_crystal_density_meas' value 'not measured' was
changed to '?' -- the value is perceived as not measured.

Automatic conversion script
Id: cif_fix_values 7556 2019-12-06 15:28:31Z antanas 

 Adding full bibliography for 7126588--7126592.cif.
;
_cod_original_sg_symbol_H-M 'P 21/c'
_cod_database_code 7126589
_shelx_shelxl_version_number 2016/6
_shelx_space_group_comment
; 
The symmetry employed for this shelxl refinement is uniquely defined 
by the following loop, which should always be used as a source of 
symmetry information in preference to the above space-group names. 
They are only intended as comments. 
;

loop_
_space_group_symop_operation_xyz
'x, y, z'
'-x, y+1/2, -z+1/2'
'-x, -y, -z'
'x, -y-1/2, z-1/2'

loop_
_atom_site_label
_atom_site_type_symbol
_atom_site_fract_x
_atom_site_fract_y
_atom_site_fract_z
_atom_site_U_iso_or_equiv
_atom_site_adp_type
_atom_site_occupancy
_atom_site_site_symmetry_order
_atom_site_calc_flag
_atom_site_refinement_flags_posn
_atom_site_refinement_flags_adp
_atom_site_refinement_flags_occupancy
_atom_site_disorder_assembly
_atom_site_disorder_group
C1 C 0.9124(5) 0.30214(15) 0.6216(2) 0.0241(8) Uani 1 1 d . . . . .
H1 H 0.957133 0.279347 0.677596 0.029 Uiso 1 1 calc R U . . .
C2 C 1.0189(5) 0.34415(15) 0.5872(2) 0.0219(7) Uani 1 1 d . . . . .
H2 H 1.150965 0.356255 0.614250 0.026 Uiso 1 1 calc R U . . .
C3 C 0.8932(4) 0.36539(14) 0.5044(2) 0.0161(7) Uani 1 1 d . . . . .
C4 C 0.8201(4) 0.42838(14) 0.3696(2) 0.0146(6) Uani 1 1 d . . . . .
C5 C 0.8723(4) 0.47536(13) 0.3102(2) 0.0151(6) Uani 1 1 d . . . . .
C6 C 1.0415(5) 0.50873(14) 0.3185(2) 0.0190(7) Uani 1 1 d . . . . .
H6 H 1.155069 0.502502 0.368699 0.023 Uiso 1 1 calc R U . . .
C7 C 1.0380(5) 0.55184(15) 0.2501(2) 0.0231(7) Uani 1 1 d . . . . .
H7 H 1.152349 0.575356 0.253645 0.028 Uiso 1 1 calc R U . . .
C8 C 0.8718(5) 0.56148(15) 0.1768(2) 0.0220(7) Uani 1 1 d . . . . .
H8 H 0.873202 0.591835 0.132092 0.026 Uiso 1 1 calc R U . . .
C9 C 0.7028(5) 0.52692(14) 0.1684(2) 0.0203(7) Uani 1 1 d . . . . .
H9 H 0.589618 0.532450 0.117660 0.024 Uiso 1 1 calc R U . . .
C10 C 0.7068(4) 0.48436(13) 0.2367(2) 0.0141(6) Uani 1 1 d . . . . .
C11 C 0.5551(4) 0.44205(13) 0.2513(2) 0.0141(6) Uani 1 1 d . . . . .
C12 C 0.2347(4) 0.40332(13) 0.2026(2) 0.0136(6) Uani 1 1 d . . . . .
C13 C 0.0444(4) 0.40171(13) 0.1321(2) 0.0156(7) Uani 1 1 d . . . . .
C14 C -0.0165(5) 0.43021(14) 0.0465(2) 0.0191(7) Uani 1 1 d . . . . .
H14 H 0.068460 0.456653 0.023871 0.023 Uiso 1 1 calc R U . . .
C15 C -0.2075(5) 0.41896(15) -0.0060(2) 0.0211(7) Uani 1 1 d . . . . .
H15 H -0.254920 0.438345 -0.065318 0.025 Uiso 1 1 calc R U . . .
C16 C -0.3298(5) 0.37987(14) 0.0270(2) 0.0207(7) Uani 1 1 d . . . . .
H16 H -0.460106 0.373181 -0.009909 0.025 Uiso 1 1 calc R U . . .
C17 C -0.2654(5) 0.35023(14) 0.1130(2) 0.0182(7) Uani 1 1 d . . . . .
H17 H -0.349107 0.323337 0.135478 0.022 Uiso 1 1 calc R U . . .
C18 C -0.0747(4) 0.36141(13) 0.1647(2) 0.0144(6) Uani 1 1 d . . . . .
C19 C 0.0481(4) 0.33739(13) 0.2548(2) 0.0135(6) Uani 1 1 d . . . . .
C20 C 0.1083(5) 0.27063(13) 0.3860(2) 0.0163(7) Uani 1 1 d . . . . .
C21 C 0.0533(5) 0.22381(15) 0.4349(2) 0.0239(8) Uani 1 1 d . . . . .
H21 H -0.068615 0.203103 0.420640 0.029 Uiso 1 1 calc R U . . .
C22 C 0.2144(5) 0.21410(15) 0.5086(2) 0.0240(8) Uani 1 1 d . . . . .
H22 H 0.221511 0.184377 0.555161 0.029 Uiso 1 1 calc R U . . .
C23 C 0.5155(6) 0.22070(15) 0.2833(3) 0.0308(9) Uani 1 1 d . . . . .
H23A H 0.543122 0.203557 0.347715 0.046 Uiso 1 1 calc R U . . .
H23B H 0.587099 0.199219 0.242008 0.046 Uiso 1 1 calc R U . . .
H23C H 0.372315 0.219010 0.255772 0.046 Uiso 1 1 calc R U . . .
C24 C 0.4473(5) 0.43556(18) 0.5673(2) 0.0338(9) Uani 1 1 d . . . . .
H24A H 0.418269 0.407112 0.613373 0.051 Uiso 1 1 calc R U . . .
H24B H 0.397072 0.473433 0.581477 0.051 Uiso 1 1 calc R U . . .
H24C H 0.591379 0.437796 0.572607 0.051 Uiso 1 1 calc R U . . .
H25 H 0.232(6) 0.4183(16) 0.472(2) 0.027(11) Uiso 1 1 d . . . . .
H26 H 0.704(6) 0.2798(17) 0.295(3) 0.035(12) Uiso 1 1 d . . . . .
N1 N 0.7336(4) 0.29918(12) 0.56172(18) 0.0208(6) Uani 1 1 d . . . . .
H1A H 0.638428 0.275291 0.568819 0.025 Uiso 1 1 calc R U . . .
N2 N 0.7181(4) 0.33730(12) 0.48956(17) 0.0176(6) Uani 1 1 d . . . . .
N3 N 0.9414(4) 0.40936(11) 0.44637(17) 0.0162(6) Uani 1 1 d . . . . .
N4 N 0.6267(4) 0.40999(11) 0.33017(17) 0.0138(5) Uani 1 1 d . . . . .
N5 N 0.3789(4) 0.43988(11) 0.19098(17) 0.0153(6) Uani 1 1 d . . . . .
N6 N 0.2326(4) 0.36546(11) 0.27307(17) 0.0148(5) Uani 1 1 d . . . . .
N7 N -0.0096(4) 0.29606(11) 0.30426(17) 0.0154(6) Uani 1 1 d . . . . .
N8 N 0.2952(4) 0.28753(11) 0.42934(17) 0.0170(6) Uani 1 1 d . . . . .
N9 N 0.3612(4) 0.25211(12) 0.50639(18) 0.0226(6) Uani 1 1 d . . . . .
O1 O 0.5785(4) 0.27858(10) 0.28940(17) 0.0248(6) Uani 1 1 d . . . . .
O2 O 0.3537(4) 0.41873(11) 0.47277(16) 0.0224(5) Uani 1 1 d . . . . .
Zn1 Zn 0.46519(5) 0.34834(2) 0.38473(3) 0.01848(12) Uani 1 1 d . . . . .

loop_
_atom_site_aniso_label
_atom_site_aniso_U_11
_atom_site_aniso_U_22
_atom_site_aniso_U_33
_atom_site_aniso_U_23
_atom_site_aniso_U_13
_atom_site_aniso_U_12
C1 0.0210(18) 0.029(2) 0.0212(16) 0.0072(15) 0.0031(14) 0.0022(15)
C2 0.0163(17) 0.0263(19) 0.0216(15) 0.0024(14) 0.0009(13) 0.0005(15)
C3 0.0114(15) 0.0189(17) 0.0185(15) -0.0019(13) 0.0043(12) 0.0024(13)
C4 0.0113(15) 0.0164(16) 0.0180(14) -0.0048(12) 0.0074(12) 0.0005(12)
C5 0.0138(16) 0.0154(16) 0.0172(14) -0.0021(12) 0.0056(12) 0.0015(13)
C6 0.0153(16) 0.0200(18) 0.0208(15) 0.0005(13) 0.0021(12) -0.0035(13)
C7 0.0189(18) 0.0225(19) 0.0296(17) -0.0007(15) 0.0091(14) -0.0084(15)
C8 0.0239(19) 0.0194(18) 0.0245(16) 0.0031(14) 0.0091(14) -0.0020(14)
C9 0.0183(17) 0.0222(18) 0.0199(15) -0.0007(14) 0.0032(13) 0.0013(14)
C10 0.0116(15) 0.0147(16) 0.0173(14) -0.0045(12) 0.0060(11) -0.0002(12)
C11 0.0121(15) 0.0143(16) 0.0174(14) -0.0031(12) 0.0067(12) 0.0019(12)
C12 0.0112(15) 0.0119(16) 0.0187(14) -0.0028(12) 0.0056(12) 0.0060(12)
C13 0.0132(16) 0.0151(16) 0.0188(15) -0.0060(12) 0.0040(12) 0.0006(13)
C14 0.0178(17) 0.0175(17) 0.0225(16) 0.0011(13) 0.0058(13) 0.0006(14)
C15 0.0189(17) 0.0226(19) 0.0214(16) 0.0025(14) 0.0034(13) 0.0018(14)
C16 0.0126(16) 0.0227(18) 0.0258(17) -0.0061(14) 0.0017(13) 0.0011(14)
C17 0.0142(16) 0.0203(18) 0.0213(15) -0.0035(14) 0.0065(12) -0.0021(14)
C18 0.0142(16) 0.0143(16) 0.0165(14) -0.0017(12) 0.0074(12) 0.0022(12)
C19 0.0102(15) 0.0156(17) 0.0156(14) -0.0027(12) 0.0049(11) 0.0001(12)
C20 0.0154(16) 0.0160(17) 0.0190(14) -0.0009(13) 0.0066(12) 0.0011(13)
C21 0.0186(18) 0.0231(19) 0.0325(18) 0.0017(15) 0.0110(14) -0.0024(15)
C22 0.0228(19) 0.0211(19) 0.0310(18) 0.0110(15) 0.0119(15) 0.0011(15)
C23 0.030(2) 0.024(2) 0.041(2) -0.0044(16) 0.0136(17) -0.0069(16)
C24 0.0213(19) 0.047(3) 0.0307(19) -0.0135(18) 0.0003(15) -0.0037(18)
N1 0.0176(15) 0.0211(16) 0.0243(14) 0.0080(12) 0.0059(11) -0.0020(12)
N2 0.0136(14) 0.0208(15) 0.0186(13) 0.0045(11) 0.0041(10) -0.0007(11)
N3 0.0126(13) 0.0164(14) 0.0200(13) -0.0008(11) 0.0044(10) 0.0005(11)
N4 0.0098(13) 0.0151(14) 0.0172(12) 0.0010(10) 0.0044(10) 0.0004(10)
N5 0.0126(13) 0.0165(14) 0.0177(12) -0.0011(11) 0.0053(10) 0.0011(11)
N6 0.0102(13) 0.0157(14) 0.0190(12) 0.0008(10) 0.0047(10) 0.0004(10)
N7 0.0124(13) 0.0148(14) 0.0200(13) -0.0025(11) 0.0057(10) -0.0002(11)
N8 0.0123(13) 0.0195(15) 0.0198(13) 0.0070(11) 0.0048(10) 0.0000(11)
N9 0.0195(15) 0.0249(16) 0.0242(14) 0.0094(12) 0.0062(11) 0.0018(13)
O1 0.0177(14) 0.0225(14) 0.0357(14) 0.0005(10) 0.0089(11) -0.0007(11)
O2 0.0112(12) 0.0308(14) 0.0244(12) -0.0037(10) 0.0025(9) -0.0003(10)
Zn1 0.01125(19) 0.0225(2) 0.02079(19) 0.00572(16) 0.00134(13) -0.00270(16)

loop_
_atom_type_symbol
_atom_type_description
_atom_type_scat_dispersion_real
_atom_type_scat_dispersion_imag
_atom_type_scat_source
C C 0.0033 0.0016 'International Tables Vol C Tables 4.2.6.8 and 6.1.1.4'
H H 0.0000 0.0000 'International Tables Vol C Tables 4.2.6.8 and 6.1.1.4'
N N 0.0061 0.0033 'International Tables Vol C Tables 4.2.6.8 and 6.1.1.4'
Zn Zn 0.2839 1.4301 'International Tables Vol C Tables 4.2.6.8 and 6.1.1.4'
O O 0.0106 0.0060 'International Tables Vol C Tables 4.2.6.8 and 6.1.1.4'

loop_
_geom_angle_atom_site_label_1
_geom_angle_atom_site_label_2
_geom_angle_atom_site_label_3
_geom_angle
_geom_angle_site_symmetry_1
_geom_angle_site_symmetry_3
_geom_angle_publ_flag
N1 C1 C2 107.3(3) . . ?
N1 C1 H1 126.3 . . ?
C2 C1 H1 126.3 . . ?
C1 C2 C3 105.7(3) . . ?
C1 C2 H2 127.2 . . ?
C3 C2 H2 127.2 . . ?
N2 C3 C2 109.5(3) . . ?
N2 C3 N3 125.4(3) . . ?
C2 C3 N3 125.1(3) . . ?
N3 C4 N4 128.2(3) . . ?
N3 C4 C5 122.8(3) . . ?
N4 C4 C5 109.0(2) . . ?
C6 C5 C10 121.4(3) . . ?
C6 C5 C4 132.2(3) . . ?
C10 C5 C4 106.4(3) . . ?
C5 C6 C7 117.0(3) . . ?
C5 C6 H6 121.5 . . ?
C7 C6 H6 121.5 . . ?
C8 C7 C6 121.8(3) . . ?
C8 C7 H7 119.1 . . ?
C6 C7 H7 119.1 . . ?
C7 C8 C9 120.5(3) . . ?
C7 C8 H8 119.7 . . ?
C9 C8 H8 119.7 . . ?
C10 C9 C8 117.3(3) . . ?
C10 C9 H9 121.3 . . ?
C8 C9 H9 121.3 . . ?
C9 C10 C5 121.8(3) . . ?
C9 C10 C11 131.6(3) . . ?
C5 C10 C11 106.6(3) . . ?
N5 C11 N4 129.6(3) . . ?
N5 C11 C10 120.6(3) . . ?
N4 C11 C10 109.9(2) . . ?
N6 C12 N5 129.4(3) . . ?
N6 C12 C13 110.2(3) . . ?
N5 C12 C13 120.4(3) . . ?
C14 C13 C18 122.2(3) . . ?
C14 C13 C12 130.8(3) . . ?
C18 C13 C12 107.0(3) . . ?
C13 C14 C15 117.4(3) . . ?
C13 C14 H14 121.3 . . ?
C15 C14 H14 121.3 . . ?
C16 C15 C14 120.9(3) . . ?
C16 C15 H15 119.5 . . ?
C14 C15 H15 119.5 . . ?
C15 C16 C17 121.3(3) . . ?
C15 C16 H16 119.4 . . ?
C17 C16 H16 119.4 . . ?
C18 C17 C16 117.5(3) . . ?
C18 C17 H17 121.3 . . ?
C16 C17 H17 121.3 . . ?
C17 C18 C13 120.6(3) . . ?
C17 C18 C19 133.5(3) . . ?
C13 C18 C19 105.9(3) . . ?
N7 C19 N6 127.7(3) . . ?
N7 C19 C18 124.1(3) . . ?
N6 C19 C18 108.1(3) . . ?
N8 C20 C21 109.4(3) . . ?
N8 C20 N7 125.4(3) . . ?
C21 C20 N7 125.2(3) . . ?
C22 C21 C20 104.4(3) . . ?
C22 C21 H21 127.8 . . ?
C20 C21 H21 127.8 . . ?
N9 C22 C21 111.3(3) . . ?
N9 C22 H22 124.4 . . ?
C21 C22 H22 124.4 . . ?
O1 C23 H23A 109.5 . . ?
O1 C23 H23B 109.5 . . ?
H23A C23 H23B 109.5 . . ?
O1 C23 H23C 109.5 . . ?
H23A C23 H23C 109.5 . . ?
H23B C23 H23C 109.5 . . ?
O2 C24 H24A 109.5 . . ?
O2 C24 H24B 109.5 . . ?
H24A C24 H24B 109.5 . . ?
O2 C24 H24C 109.5 . . ?
H24A C24 H24C 109.5 . . ?
H24B C24 H24C 109.5 . . ?
C1 N1 N2 111.3(3) . . ?
C1 N1 H1A 124.3 . . ?
N2 N1 H1A 124.3 . . ?
N1 N2 C3 106.1(2) . . ?
N1 N2 Zn1 123.6(2) . . ?
C3 N2 Zn1 130.2(2) . . ?
C4 N3 C3 123.5(3) . . ?
C11 N4 C4 108.2(2) . . ?
C11 N4 Zn1 124.4(2) . . ?
C4 N4 Zn1 127.25(19) . . ?
C11 N5 C12 122.8(3) . . ?
C12 N6 C19 108.8(2) . . ?
C12 N6 Zn1 125.5(2) . . ?
C19 N6 Zn1 125.7(2) . . ?
C19 N7 C20 124.8(3) . . ?
C20 N8 N9 108.0(2) . . ?
C20 N8 Zn1 127.9(2) . . ?
N9 N8 Zn1 123.8(2) . . ?
C22 N9 N8 106.9(3) . . ?
C23 O1 Zn1 123.8(2) . . ?
C23 O1 H26 109(3) . . ?
Zn1 O1 H26 112(3) . . ?
C24 O2 Zn1 125.4(2) . . ?
C24 O2 H25 105(2) . . ?
Zn1 O2 H25 116(3) . . ?
N8 Zn1 N6 88.26(10) . . ?
N8 Zn1 N2 98.23(10) . . ?
N6 Zn1 N2 173.44(10) . . ?
N8 Zn1 N4 176.19(10) . . ?
N6 Zn1 N4 88.19(10) . . ?
N2 Zn1 N4 85.29(10) . . ?
N8 Zn1 O2 92.29(10) . . ?
N6 Zn1 O2 89.32(9) . . ?
N2 Zn1 O2 91.32(9) . . ?
N4 Zn1 O2 89.08(9) . . ?
N8 Zn1 O1 89.34(10) . . ?
N6 Zn1 O1 89.24(9) . . ?
N2 Zn1 O1 89.92(10) . . ?
N4 Zn1 O1 89.21(9) . . ?
O2 Zn1 O1 177.80(8) . . ?

loop_
_geom_bond_atom_site_label_1
_geom_bond_atom_site_label_2
_geom_bond_distance
_geom_bond_site_symmetry_2
_geom_bond_publ_flag
C1 N1 1.340(4) . ?
C1 C2 1.371(5) . ?
C1 H1 0.9500 . ?
C2 C3 1.394(4) . ?
C2 H2 0.9500 . ?
C3 N2 1.346(4) . ?
C3 N3 1.396(4) . ?
C4 N3 1.301(4) . ?
C4 N4 1.396(4) . ?
C4 C5 1.470(4) . ?
C5 C6 1.382(4) . ?
C5 C10 1.386(4) . ?
C6 C7 1.391(4) . ?
C6 H6 0.9500 . ?
C7 C8 1.391(4) . ?
C7 H7 0.9500 . ?
C8 C9 1.396(5) . ?
C8 H8 0.9500 . ?
C9 C10 1.381(4) . ?
C9 H9 0.9500 . ?
C10 C11 1.479(4) . ?
C11 N5 1.328(4) . ?
C11 N4 1.348(4) . ?
C12 N6 1.335(4) . ?
C12 N5 1.343(4) . ?
C12 C13 1.469(4) . ?
C13 C14 1.369(4) . ?
C13 C18 1.388(4) . ?
C14 C15 1.391(4) . ?
C14 H14 0.9500 . ?
C15 C16 1.385(5) . ?
C15 H15 0.9500 . ?
C16 C17 1.391(4) . ?
C16 H16 0.9500 . ?
C17 C18 1.384(4) . ?
C17 H17 0.9500 . ?
C18 C19 1.484(4) . ?
C19 N7 1.300(4) . ?
C19 N6 1.401(4) . ?
C20 N8 1.360(4) . ?
C20 C21 1.386(4) . ?
C20 N7 1.397(4) . ?
C21 C22 1.371(5) . ?
C21 H21 0.9500 . ?
C22 N9 1.346(4) . ?
C22 H22 0.9500 . ?
C23 O1 1.407(4) . ?
C23 H23A 0.9800 . ?
C23 H23B 0.9800 . ?
C23 H23C 0.9800 . ?
C24 O2 1.416(4) . ?
C24 H24A 0.9800 . ?
C24 H24B 0.9800 . ?
C24 H24C 0.9800 . ?
N1 N2 1.341(3) . ?
N1 H1A 0.8800 . ?
N2 Zn1 2.051(2) . ?
N4 Zn1 2.062(3) . ?
N6 Zn1 2.037(2) . ?
N8 N9 1.367(3) . ?
N8 Zn1 2.020(3) . ?
O1 Zn1 2.349(2) . ?
O1 H26 0.85(4) . ?
O2 Zn1 2.288(2) . ?
O2 H25 0.84(4) . ?
